data_7056274
loop_
_publ_author_name
'Nikoli\'c, Stefan'
'\'Ciri\'c, Ivanka'
'Roller, Alexander'
'Lukes, Vladimir'
'Arion, Vladimir'
'Grguric-Sipka, Sanja'

_publ_section_title
;
 Conversion of hydrazides into N,N'-diacylhydrazines in the presence of
 ruthenium(II)-arene complex
;
_journal_name_full 'New J. Chem.'
_journal_paper_doi 10.1039/C7NJ00965H
_journal_year 2017
_chemical_formula_moiety 'C28 H42 Cl2 N2 O2 Ru2, C10 H14 Cl2 Ru'
_chemical_formula_sum 'C38 H56 Cl4 N2 O2 Ru3'
_chemical_formula_weight 1017.85
_chemical_name_systematic
;
Ru2Cl2(N1N2-dibutanoylhydrazine)(?6-p-cymene)2 
;
_space_group_crystal_system triclinic
_space_group_IT_number 2
_space_group_name_Hall '-P 1'
_space_group_name_H-M_alt 'P -1'
_symmetry_space_group_name_Hall '-P 1'
_symmetry_space_group_name_H-M 'P -1'
_atom_sites_solution_hydrogens geom
_atom_sites_solution_primary direct
_audit_creation_date 2016-07-12
_audit_creation_method
;
Olex2 1.2
(compiled 2016.02.19 svn.r3266 for OlexSys, GUI svn.r5155)
;
_audit_update_record
;
2016-07-12 deposited with the CCDC.
2017-05-30 downloaded from the CCDC.
;
_cell_angle_alpha 76.1322(15)
_cell_angle_beta 78.3310(15)
_cell_angle_gamma 88.3137(16)
_cell_formula_units_Z 2
_cell_length_a 9.9160(4)
_cell_length_b 12.3781(5)
_cell_length_c 16.9971(7)
_cell_measurement_reflns_used 9981
_cell_measurement_temperature 100.0
_cell_measurement_theta_max 30.050
_cell_measurement_theta_min 2.631
_cell_volume 1983.17(14)
_computing_cell_refinement 'APEX2 v2013.6-2'
_computing_data_collection 'APEX2 v2013.6-2'
_computing_data_reduction 'APEX2 v2013.6-2'
_computing_molecular_graphics 'Olex2 (Dolomanov et al., 2009)'
_computing_publication_material 'Olex2 (Dolomanov et al., 2009)'
_computing_structure_refinement 'ShelXL (Sheldrick, 2015)'
_computing_structure_solution 'ShelXS (Sheldrick, 2008)'
_diffrn_ambient_temperature 100.0
_diffrn_measured_fraction_theta_full 1.000
_diffrn_measured_fraction_theta_max 1.000
_diffrn_measurement_device_type 'Bruker D8-Venture'
_diffrn_measurement_method '\f and \w scans'
_diffrn_radiation_type MoK\a
_diffrn_radiation_wavelength 0.71073
_diffrn_reflns_av_R_equivalents 0.0263
_diffrn_reflns_av_unetI/netI 0.0158
_diffrn_reflns_Laue_measured_fraction_full 1.000
_diffrn_reflns_Laue_measured_fraction_max 1.000
_diffrn_reflns_limit_h_max 11
_diffrn_reflns_limit_h_min -11
_diffrn_reflns_limit_k_max 14
_diffrn_reflns_limit_k_min -14
_diffrn_reflns_limit_l_max 20
_diffrn_reflns_limit_l_min -20
_diffrn_reflns_number 49197
_diffrn_reflns_point_group_measured_fraction_full 1.000
_diffrn_reflns_point_group_measured_fraction_max 1.000
_diffrn_reflns_theta_full 25.242
_diffrn_reflns_theta_max 25.350
_diffrn_reflns_theta_min 1.260
_diffrn_source 'INCOATEC microfocus sealed tube'
_diffrn_standards_number 0
_exptl_absorpt_coefficient_mu 1.433
_exptl_absorpt_correction_T_max 1.0000
_exptl_absorpt_correction_T_min 0.9349
_exptl_absorpt_correction_type numerical
_exptl_absorpt_process_details
;
SADABS-2012/1 (Bruker,2012) was used for absorption correction. 
wR2(int) was 0.0608 before and 0.0419 after correction. 
The Ratio of minimum to maximum transmission is 0.9349. 
The \l/2 correction factor is 0.0000.
;
_exptl_crystal_colour 'clear orange'
_exptl_crystal_colour_lustre clear
_exptl_crystal_colour_primary orange
_exptl_crystal_density_diffrn 1.705
_exptl_crystal_description block
_exptl_crystal_F_000 1028
_exptl_crystal_size_max 0.189
_exptl_crystal_size_mid 0.129
_exptl_crystal_size_min 0.055
_refine_diff_density_max 1.210
_refine_diff_density_min -0.450
_refine_diff_density_rms 0.077
_refine_ls_extinction_method none
_refine_ls_goodness_of_fit_ref 1.057
_refine_ls_hydrogen_treatment constr
_refine_ls_matrix_type full
_refine_ls_number_parameters 453
_refine_ls_number_reflns 7252
_refine_ls_number_restraints 0
_refine_ls_restrained_S_all 1.057
_refine_ls_R_factor_all 0.0236
_refine_ls_R_factor_gt 0.0206
_refine_ls_shift/su_max 0.002
_refine_ls_shift/su_mean 0.000
_refine_ls_structure_factor_coef Fsqd
_refine_ls_weighting_details
;
 w=1/[\s^2^(Fo^2^)+(0.0253P)^2^+1.7685P]
 where P=(Fo^2^+2Fc^2^)/3
;
_refine_ls_weighting_scheme calc
_refine_ls_wR_factor_gt 0.0498
_refine_ls_wR_factor_ref 0.0513
_reflns_Friedel_coverage 0.000
_reflns_number_gt 6673
_reflns_number_total 7252
_reflns_threshold_expression 'I > 2\s(I)'
_cod_data_source_file c7nj00965h2.cif
_cod_data_source_block sagrbah_p-1
_cod_original_cell_volume 1983.18(14)
_cod_database_code 7056274
_shelxl_version_number 2013-2
_shelx_space_group_comment
;
The symmetry employed for this shelxl refinement is uniquely defined
by the following loop, which should always be used as a source of
symmetry information in preference to the above space-group names.
They are only intended as comments.
;
_shelx_estimated_absorpt_t_max 0.925
_shelx_estimated_absorpt_t_min 0.773

loop_
_space_group_symop_operation_xyz
'x, y, z'
'-x, -y, -z'

loop_
_atom_site_label
_atom_site_type_symbol
_atom_site_fract_x
_atom_site_fract_y
_atom_site_fract_z
_atom_site_U_iso_or_equiv
_atom_site_adp_type
_atom_site_occupancy
_atom_site_site_symmetry_order
_atom_site_calc_flag
_atom_site_refinement_flags_posn
Ru1A Ru 0.41155(2) 0.21016(2) 0.45523(2) 0.01130(5) Uani 1 1 d .
Cl1A Cl 0.35112(6) 0.12770(4) 0.35137(3) 0.02043(11) Uani 1 1 d .
O1A O 0.61239(15) 0.20267(12) 0.39294(9) 0.0162(3) Uani 1 1 d .
N1A N 0.43690(17) 0.35483(14) 0.35868(10) 0.0121(3) Uani 1 1 d .
C1A C 0.6483(2) 0.28118(17) 0.32741(13) 0.0160(4) Uani 1 1 d .
C2A C 0.7915(2) 0.27795(19) 0.27663(14) 0.0228(5) Uani 1 1 d .
H2AA H 0.7843 0.2526 0.2266 0.027 Uiso 1 1 calc R
H2AB H 0.8307 0.3546 0.2581 0.027 Uiso 1 1 calc R
C3A C 0.8900(3) 0.2039(2) 0.32063(16) 0.0340(6) Uani 1 1 d .
H3AA H 0.8536 0.1264 0.3381 0.041 Uiso 1 1 calc R
H3AB H 0.8984 0.2283 0.3708 0.041 Uiso 1 1 calc R
C4A C 1.0317(3) 0.2080(3) 0.26444(18) 0.0476(8) Uani 1 1 d .
H4AA H 1.0942 0.1596 0.2944 0.071 Uiso 1 1 calc GR
H4AB H 1.0682 0.2846 0.2475 0.071 Uiso 1 1 calc GR
H4AC H 1.0238 0.1822 0.2153 0.071 Uiso 1 1 calc GR
C6A C 0.4747(2) 0.22673(18) 0.56873(12) 0.0168(4) Uani 1 1 d .
C7A C 0.3585(2) 0.29212(17) 0.55666(12) 0.0161(4) Uani 1 1 d .
H7A H 0.3624 0.3692 0.5552 0.019 Uiso 1 1 calc R
C8A C 0.2358(2) 0.24556(17) 0.54655(12) 0.0169(4) Uani 1 1 d .
H8A H 0.1583 0.2914 0.5405 0.020 Uiso 1 1 calc R
C9A C 0.2270(2) 0.13267(18) 0.54538(13) 0.0178(4) Uani 1 1 d .
C10A C 0.3433(2) 0.06518(17) 0.55845(13) 0.0179(5) Uani 1 1 d .
H10A H 0.3394 -0.0117 0.5595 0.021 Uiso 1 1 calc R
C11A C 0.4633(2) 0.11121(17) 0.56982(12) 0.0167(4) Uani 1 1 d .
H11A H 0.5393 0.0645 0.5785 0.020 Uiso 1 1 calc R
C12A C 0.6060(2) 0.27758(19) 0.57845(14) 0.0227(5) Uani 1 1 d .
H12A H 0.5881 0.2900 0.6356 0.027 Uiso 1 1 calc R
C13A C 0.6401(3) 0.3911(2) 0.51941(17) 0.0339(6) Uani 1 1 d .
H13A H 0.5703 0.4442 0.5345 0.051 Uiso 1 1 calc GR
H13B H 0.6413 0.3855 0.4627 0.051 Uiso 1 1 calc GR
H13C H 0.7308 0.4167 0.5229 0.051 Uiso 1 1 calc GR
C14A C 0.7292(2) 0.2008(2) 0.57239(16) 0.0313(6) Uani 1 1 d .
H14A H 0.7507 0.1861 0.5171 0.047 Uiso 1 1 calc GR
H14B H 0.7070 0.1305 0.6140 0.047 Uiso 1 1 calc GR
H14C H 0.8091 0.2366 0.5821 0.047 Uiso 1 1 calc GR
C15A C 0.1013(2) 0.0856(2) 0.52820(15) 0.0264(5) Uani 1 1 d .
H15A H 0.1289 0.0304 0.4954 0.040 Uiso 1 1 calc GR
H15B H 0.0522 0.1456 0.4973 0.040 Uiso 1 1 calc GR
H15C H 0.0407 0.0499 0.5806 0.040 Uiso 1 1 calc GR
Ru1B Ru 0.58335(2) 0.49370(2) 0.19762(2) 0.01074(5) Uani 1 1 d .
Cl1B Cl 0.67476(5) 0.60311(4) 0.27529(3) 0.01871(11) Uani 1 1 d .
O1B O 0.39255(14) 0.51348(11) 0.26768(8) 0.0143(3) Uani 1 1 d .
N1B N 0.56813(17) 0.36289(14) 0.30344(10) 0.0141(4) Uani 1 1 d .
C1B C 0.3551(2) 0.43415(17) 0.33292(12) 0.0134(4) Uani 1 1 d .
C2B C 0.2071(2) 0.43137(19) 0.37700(13) 0.0193(5) Uani 1 1 d .
H2BA H 0.2040 0.4461 0.4321 0.023 Uiso 1 1 calc R
H2BB H 0.1686 0.3555 0.3860 0.023 Uiso 1 1 calc R
C3B C 0.1166(2) 0.5136(2) 0.33216(16) 0.0343(6) Uani 1 1 d .
H3BA H 0.1211 0.5011 0.2763 0.041 Uiso 1 1 calc R
H3BB H 0.1512 0.5901 0.3255 0.041 Uiso 1 1 calc R
C4B C -0.0327(3) 0.5023(3) 0.37901(17) 0.0383(7) Uani 1 1 d .
H4BA H -0.0391 0.5241 0.4314 0.058 Uiso 1 1 calc GR
H4BB H -0.0645 0.4248 0.3903 0.058 Uiso 1 1 calc GR
H4BC H -0.0905 0.5506 0.3455 0.058 Uiso 1 1 calc GR
C6B C 0.7394(2) 0.56771(17) 0.08507(12) 0.0155(4) Uani 1 1 d .
C7B C 0.7460(2) 0.45050(17) 0.10164(12) 0.0156(4) Uani 1 1 d .
H7B H 0.8324 0.4158 0.1036 0.019 Uiso 1 1 calc R
C8B C 0.6255(2) 0.38369(17) 0.11536(12) 0.0168(4) Uani 1 1 d .
H8B H 0.6327 0.3050 0.1286 0.020 Uiso 1 1 calc R
C9B C 0.4955(2) 0.43064(18) 0.10987(12) 0.0174(4) Uani 1 1 d .
C10B C 0.4906(2) 0.54995(18) 0.09083(12) 0.0173(4) Uani 1 1 d .
H10B H 0.4049 0.5847 0.0860 0.021 Uiso 1 1 calc R
C11B C 0.6079(2) 0.61696(17) 0.07908(12) 0.0162(4) Uani 1 1 d .
H11B H 0.6003 0.6956 0.0670 0.019 Uiso 1 1 calc R
C12B C 0.8631(2) 0.64244(18) 0.07540(14) 0.0201(5) Uani 1 1 d .
H12B H 0.8340 0.6970 0.1101 0.024 Uiso 1 1 calc R
C13B C 0.9861(2) 0.5805(2) 0.10492(16) 0.0280(5) Uani 1 1 d .
H13D H 1.0165 0.5253 0.0726 0.042 Uiso 1 1 calc GR
H13E H 0.9590 0.5428 0.1636 0.042 Uiso 1 1 calc GR
H13F H 1.0616 0.6336 0.0975 0.042 Uiso 1 1 calc GR
C14B C 0.9049(2) 0.70934(19) -0.01488(14) 0.0248(5) Uani 1 1 d .
H14D H 0.8285 0.7562 -0.0302 0.037 Uiso 1 1 calc GR
H14E H 0.9272 0.6580 -0.0513 0.037 Uiso 1 1 calc GR
H14F H 0.9857 0.7565 -0.0207 0.037 Uiso 1 1 calc GR
C15B C 0.3674(2) 0.3590(2) 0.13053(14) 0.0249(5) Uani 1 1 d .
H15D H 0.2862 0.4060 0.1337 0.037 Uiso 1 1 calc GR
H15E H 0.3636 0.3058 0.1839 0.037 Uiso 1 1 calc GR
H15F H 0.3688 0.3184 0.0874 0.037 Uiso 1 1 calc GR
Ru2 Ru 0.39343(2) 0.91823(2) 0.09537(2) 0.01324(5) Uani 1 1 d .
Cl2 Cl 0.33359(6) 0.80365(4) 0.01080(3) 0.02150(12) Uani 1 1 d .
Cl3 Cl 0.62966(5) 0.92219(4) 0.01740(3) 0.01764(11) Uani 1 1 d .
C16 C 0.2053(2) 0.87557(18) 0.18790(13) 0.0197(5) Uani 1 1 d .
C17 C 0.2429(2) 0.98809(18) 0.17796(13) 0.0185(5) Uani 1 1 d .
H17 H 0.1777 1.0443 0.1659 0.022 Uiso 1 1 calc R
C18 C 0.3758(2) 1.01942(18) 0.18551(13) 0.0201(5) Uani 1 1 d .
H18 H 0.3972 1.0957 0.1791 0.024 Uiso 1 1 calc R
C19 C 0.4756(2) 0.9391(2) 0.20227(13) 0.0230(5) Uani 1 1 d .
C20 C 0.4398(2) 0.8250(2) 0.21115(13) 0.0254(5) Uani 1 1 d .
H20 H 0.5063 0.7692 0.2213 0.030 Uiso 1 1 calc R
C21 C 0.3079(3) 0.79435(19) 0.20507(13) 0.0240(5) Uani 1 1 d .
H21 H 0.2862 0.7179 0.2125 0.029 Uiso 1 1 calc R
C22 C 0.0655(2) 0.8422(2) 0.17837(15) 0.0280(5) Uani 1 1 d .
H22 H 0.0750 0.7688 0.1630 0.034 Uiso 1 1 calc R
C23 C 0.0079(3) 0.9232(3) 0.11140(16) 0.0371(6) Uani 1 1 d .
H23A H 0.0752 0.9356 0.0591 0.056 Uiso 1 1 calc GR
H23B H -0.0110 0.9941 0.1273 0.056 Uiso 1 1 calc GR
H23C H -0.0777 0.8921 0.1047 0.056 Uiso 1 1 calc GR
C24 C -0.0342(3) 0.8246(2) 0.26273(16) 0.0378(6) Uani 1 1 d .
H24A H -0.0525 0.8965 0.2771 0.057 Uiso 1 1 calc GR
H24B H 0.0073 0.7749 0.3052 0.057 Uiso 1 1 calc GR
H24C H -0.1208 0.7912 0.2596 0.057 Uiso 1 1 calc GR
C25 C 0.6179(3) 0.9743(3) 0.20520(16) 0.0367(6) Uani 1 1 d .
H25A H 0.6513 1.0359 0.1574 0.055 Uiso 1 1 calc GR
H25B H 0.6799 0.9114 0.2039 0.055 Uiso 1 1 calc GR
H25C H 0.6152 0.9987 0.2563 0.055 Uiso 1 1 calc GR

loop_
_atom_site_aniso_label
_atom_site_aniso_U_11
_atom_site_aniso_U_22
_atom_site_aniso_U_33
_atom_site_aniso_U_23
_atom_site_aniso_U_13
_atom_site_aniso_U_12
Ru1A 0.01514(9) 0.00952(8) 0.00772(8) -0.00091(6) -0.00024(6) 0.00081(6)
Cl1A 0.0311(3) 0.0170(2) 0.0155(2) -0.0063(2) -0.0072(2) 0.0007(2)
O1A 0.0175(7) 0.0147(7) 0.0121(7) 0.0017(6) 0.0003(6) 0.0051(6)
N1A 0.0132(8) 0.0136(8) 0.0075(8) -0.0021(7) 0.0021(7) 0.0001(7)
C1A 0.0184(11) 0.0163(10) 0.0123(10) -0.0034(8) -0.0012(8) 0.0025(8)
C2A 0.0190(11) 0.0237(12) 0.0189(11) 0.0025(9) 0.0014(9) 0.0090(9)
C3A 0.0243(13) 0.0408(15) 0.0276(13) 0.0032(11) 0.0009(11) 0.0123(11)
C4A 0.0257(14) 0.065(2) 0.0368(16) 0.0055(14) 0.0042(12) 0.0233(14)
C6A 0.0246(11) 0.0187(11) 0.0055(9) -0.0019(8) -0.0005(8) -0.0016(9)
C7A 0.0263(11) 0.0125(10) 0.0075(9) -0.0027(8) 0.0014(8) 0.0013(8)
C8A 0.0196(11) 0.0169(10) 0.0095(10) 0.0004(8) 0.0032(8) 0.0038(9)
C9A 0.0206(11) 0.0190(11) 0.0107(10) -0.0019(8) 0.0022(8) -0.0029(9)
C10A 0.0257(12) 0.0124(10) 0.0111(10) 0.0005(8) 0.0030(9) -0.0019(9)
C11A 0.0237(11) 0.0171(10) 0.0064(9) 0.0016(8) -0.0020(8) 0.0037(9)
C12A 0.0264(12) 0.0285(12) 0.0147(11) -0.0066(9) -0.0052(9) -0.0028(10)
C13A 0.0341(14) 0.0312(14) 0.0365(15) -0.0060(12) -0.0083(12) -0.0114(11)
C14A 0.0245(13) 0.0412(15) 0.0306(14) -0.0100(12) -0.0091(11) -0.0021(11)
C15A 0.0220(12) 0.0254(12) 0.0287(13) -0.0046(10) 0.0005(10) -0.0051(10)
Ru1B 0.01327(9) 0.00968(8) 0.00765(8) -0.00064(6) -0.00029(6) 0.00186(6)
Cl1B 0.0223(3) 0.0205(3) 0.0153(2) -0.0065(2) -0.0054(2) 0.0004(2)
O1B 0.0152(7) 0.0145(7) 0.0100(7) 0.0010(6) 0.0000(6) 0.0039(6)
N1B 0.0130(9) 0.0148(9) 0.0128(8) -0.0025(7) -0.0001(7) 0.0020(7)
C1B 0.0138(10) 0.0171(10) 0.0099(10) -0.0044(8) -0.0026(8) 0.0002(8)
C2B 0.0159(11) 0.0245(12) 0.0139(10) 0.0002(9) -0.0007(8) 0.0034(9)
C3B 0.0235(13) 0.0435(16) 0.0276(13) 0.0040(12) -0.0022(11) 0.0099(11)
C4B 0.0203(13) 0.0525(17) 0.0362(15) -0.0011(13) -0.0047(11) 0.0100(12)
C6B 0.0205(11) 0.0145(10) 0.0084(9) -0.0016(8) 0.0033(8) -0.0003(8)
C7B 0.0187(10) 0.0168(10) 0.0096(10) -0.0037(8) 0.0016(8) 0.0028(8)
C8B 0.0282(12) 0.0115(10) 0.0096(10) -0.0038(8) 0.0007(9) -0.0001(9)
C9B 0.0230(11) 0.0214(11) 0.0076(9) -0.0020(8) -0.0036(8) -0.0041(9)
C10B 0.0206(11) 0.0215(11) 0.0086(10) -0.0008(8) -0.0041(8) 0.0039(9)
C11B 0.0243(11) 0.0136(10) 0.0070(9) 0.0020(8) 0.0001(8) 0.0010(9)
C12B 0.0216(11) 0.0164(11) 0.0200(11) -0.0053(9) 0.0025(9) -0.0027(9)
C13B 0.0250(12) 0.0294(13) 0.0296(13) -0.0074(11) -0.0050(10) -0.0035(10)
C14B 0.0232(12) 0.0196(11) 0.0252(12) -0.0023(9) 0.0065(10) -0.0019(9)
C15B 0.0276(12) 0.0270(13) 0.0192(12) -0.0023(10) -0.0051(10) -0.0087(10)
Ru2 0.01759(9) 0.01029(9) 0.00855(8) -0.00025(6) 0.00221(6) 0.00264(6)
Cl2 0.0306(3) 0.0171(3) 0.0171(3) -0.0067(2) -0.0028(2) 0.0027(2)
Cl3 0.0193(3) 0.0145(2) 0.0133(2) 0.00237(19) 0.0027(2) 0.0055(2)
C16 0.0231(11) 0.0219(11) 0.0098(10) -0.0035(9) 0.0071(8) -0.0022(9)
C17 0.0202(11) 0.0201(11) 0.0132(10) -0.0054(9) 0.0024(8) 0.0040(9)
C18 0.0283(12) 0.0195(11) 0.0122(10) -0.0070(9) 0.0001(9) -0.0005(9)
C19 0.0230(12) 0.0352(13) 0.0086(10) -0.0041(9) 0.0002(9) 0.0028(10)
C20 0.0299(13) 0.0275(12) 0.0106(10) 0.0045(9) 0.0020(9) 0.0125(10)
C21 0.0373(14) 0.0161(11) 0.0106(10) 0.0022(8) 0.0071(9) 0.0004(10)
C22 0.0255(12) 0.0312(13) 0.0247(12) -0.0088(10) 0.0046(10) -0.0080(10)
C23 0.0264(13) 0.0586(18) 0.0258(13) -0.0078(13) -0.0051(11) -0.0097(12)
C24 0.0272(14) 0.0487(17) 0.0289(14) -0.0006(12) 0.0054(11) -0.0087(12)
C25 0.0251(13) 0.0632(19) 0.0213(13) -0.0079(13) -0.0062(10) -0.0001(13)

loop_
_atom_type_symbol
_atom_type_description
_atom_type_scat_dispersion_real
_atom_type_scat_dispersion_imag
_atom_type_scat_source
C C 0.0033 0.0016 'International Tables Vol C Tables 4.2.6.8 and 6.1.1.4'
H H 0.0000 0.0000 'International Tables Vol C Tables 4.2.6.8 and 6.1.1.4'
Cl Cl 0.1484 0.1585 'International Tables Vol C Tables 4.2.6.8 and 6.1.1.4'
N N 0.0061 0.0033 'International Tables Vol C Tables 4.2.6.8 and 6.1.1.4'
O O 0.0106 0.0060 'International Tables Vol C Tables 4.2.6.8 and 6.1.1.4'
Ru Ru -1.2594 0.8363 'International Tables Vol C Tables 4.2.6.8 and 6.1.1.4'

loop_
_geom_angle_atom_site_label_1
_geom_angle_atom_site_label_2
_geom_angle_atom_site_label_3
_geom_angle
_geom_angle_site_symmetry_1
_geom_angle_site_symmetry_3
O1A Ru1A Cl1A 85.09(4) . .
O1A Ru1A N1A 76.11(6) . .
O1A Ru1A C6A 93.22(7) . .
O1A Ru1A C7A 122.20(7) . .
O1A Ru1A C8A 160.06(7) . .
O1A Ru1A C9A 151.35(7) . .
O1A Ru1A C10A 114.32(7) . .
O1A Ru1A C11A 90.73(7) . .
N1A Ru1A Cl1A 82.85(5) . .
N1A Ru1A C6A 115.21(7) . .
N1A Ru1A C7A 97.07(7) . .
N1A Ru1A C8A 104.28(7) . .
N1A Ru1A C9A 131.49(7) . .
N1A Ru1A C10A 169.18(7) . .
N1A Ru1A C11A 150.46(7) . .
C6A Ru1A Cl1A 160.96(6) . .
C6A Ru1A C9A 81.78(8) . .
C7A Ru1A Cl1A 152.03(6) . .
C7A Ru1A C6A 37.60(8) . .
C7A Ru1A C8A 37.92(8) . .
C7A Ru1A C9A 68.41(8) . .
C7A Ru1A C10A 80.00(8) . .
C7A Ru1A C11A 67.48(8) . .
C8A Ru1A Cl1A 114.83(6) . .
C8A Ru1A C6A 68.32(8) . .
C8A Ru1A C9A 37.27(8) . .
C8A Ru1A C10A 67.03(8) . .
C9A Ru1A Cl1A 90.63(6) . .
C10A Ru1A Cl1A 94.84(6) . .
C10A Ru1A C6A 68.55(8) . .
C10A Ru1A C9A 37.76(8) . .
C11A Ru1A Cl1A 122.84(6) . .
C11A Ru1A C6A 38.13(8) . .
C11A Ru1A C8A 79.38(8) . .
C11A Ru1A C9A 67.97(8) . .
C11A Ru1A C10A 37.26(8) . .
C1A O1A Ru1A 114.63(13) . .
N1B N1A Ru1A 113.37(12) . .
C1B N1A Ru1A 134.14(14) . .
C1B N1A N1B 112.10(16) . .
O1A C1A C2A 117.51(18) . .
O1A C1A N1B 123.44(19) . .
N1B C1A C2A 119.05(18) . .
C3A C2A C1A 115.13(19) . .
C2A C3A C4A 110.9(2) . .
C7A C6A Ru1A 70.10(12) . .
C7A C6A C11A 116.8(2) . .
C7A C6A C12A 121.15(19) . .
C11A C6A Ru1A 70.40(11) . .
C11A C6A C12A 122.1(2) . .
C12A C6A Ru1A 129.21(14) . .
C6A C7A Ru1A 72.29(12) . .
C6A C7A C8A 121.55(19) . .
C8A C7A Ru1A 71.97(12) . .
C7A C8A Ru1A 70.11(12) . .
C9A C8A Ru1A 71.87(12) . .
C9A C8A C7A 121.2(2) . .
C8A C9A Ru1A 70.86(12) . .
C8A C9A C10A 117.8(2) . .
C8A C9A C15A 121.2(2) . .
C10A C9A Ru1A 70.74(12) . .
C10A C9A C15A 121.0(2) . .
C15A C9A Ru1A 127.86(15) . .
C9A C10A Ru1A 71.50(12) . .
C11A C10A Ru1A 70.86(12) . .
C11A C10A C9A 120.67(19) . .
C6A C11A Ru1A 71.47(11) . .
C10A C11A Ru1A 71.89(12) . .
C10A C11A C6A 121.9(2) . .
C6A C12A C13A 112.18(19) . .
C6A C12A C14A 113.44(19) . .
C13A C12A C14A 111.2(2) . .
O1B Ru1B Cl1B 86.58(4) . .
O1B Ru1B N1B 76.09(6) . .
O1B Ru1B C6B 145.23(7) . .
O1B Ru1B C7B 161.85(7) . .
O1B Ru1B C8B 124.98(7) . .
O1B Ru1B C9B 92.95(7) . .
O1B Ru1B C10B 86.53(7) . .
O1B Ru1B C11B 108.35(7) . .
N1B Ru1B Cl1B 85.95(5) . .
N1B Ru1B C6B 138.32(7) . .
N1B Ru1B C7B 106.98(7) . .
N1B Ru1B C8B 93.02(7) . .
N1B Ru1B C9B 106.23(7) . .
N1B Ru1B C10B 140.47(8) . .
N1B Ru1B C11B 173.67(7) . .
C6B Ru1B Cl1B 90.69(6) . .
C7B Ru1B Cl1B 111.35(6) . .
C7B Ru1B C6B 37.22(8) . .
C8B Ru1B Cl1B 147.24(6) . .
C8B Ru1B C6B 68.64(8) . .
C8B Ru1B C7B 38.08(8) . .
C8B Ru1B C9B 38.05(8) . .
C8B Ru1B C10B 68.30(8) . .
C8B Ru1B C11B 80.75(8) . .
C9B Ru1B Cl1B 167.35(6) . .
C9B Ru1B C6B 82.48(8) . .
C9B Ru1B C7B 68.93(8) . .
C9B Ru1B C11B 69.44(8) . .
C10B Ru1B Cl1B 128.69(6) . .
C10B Ru1B C6B 68.43(8) . .
C10B Ru1B C7B 80.02(8) . .
C10B Ru1B C9B 38.73(8) . .
C10B Ru1B C11B 37.61(8) . .
C11B Ru1B Cl1B 98.69(6) . .
C11B Ru1B C6B 37.95(8) . .
C11B Ru1B C7B 67.36(8) . .
C1B O1B Ru1B 114.54(12) . .
N1A N1B Ru1B 113.56(12) . .
C1A N1B N1A 112.24(17) . .
C1A N1B Ru1B 133.94(14) . .
N1A C1B C2B 119.74(18) . .
O1B C1B N1A 123.13(18) . .
O1B C1B C2B 117.02(17) . .
C1B C2B C3B 114.70(18) . .
C2B C3B C4B 111.5(2) . .
C7B C6B Ru1B 70.63(11) . .
C7B C6B C11B 117.65(19) . .
C7B C6B C12B 123.17(19) . .
C11B C6B Ru1B 69.80(11) . .
C11B C6B C12B 119.17(18) . .
C12B C6B Ru1B 129.62(14) . .
C6B C7B Ru1B 72.15(12) . .
C6B C7B C8B 121.05(19) . .
C8B C7B Ru1B 68.99(11) . .
C7B C8B Ru1B 72.93(12) . .
C9B C8B Ru1B 71.77(12) . .
C9B C8B C7B 122.01(19) . .
C8B C9B Ru1B 70.17(12) . .
C8B C9B C10B 116.47(19) . .
C8B C9B C15B 121.3(2) . .
C10B C9B Ru1B 70.13(12) . .
C10B C9B C15B 122.0(2) . .
C15B C9B Ru1B 125.58(15) . .
C9B C10B Ru1B 71.14(12) . .
C11B C10B Ru1B 72.43(12) . .
C11B C10B C9B 122.2(2) . .
C6B C11B Ru1B 72.25(11) . .
C10B C11B Ru1B 69.97(11) . .
C10B C11B C6B 120.57(19) . .
C6B C12B C13B 113.79(18) . .
C6B C12B C14B 110.07(18) . .
C13B C12B C14B 110.78(18) . .
Cl2 Ru2 Cl3 87.482(19) . .
Cl2 Ru2 Cl3 86.762(19) . 2_675
Cl3 Ru2 Cl3 82.878(18) 2_675 .
C16 Ru2 Cl2 93.47(6) . .
C16 Ru2 Cl3 163.80(6) . .
C16 Ru2 Cl3 113.32(6) . 2_675
C16 Ru2 C18 69.52(8) . .
C16 Ru2 C19 82.62(8) . .
C17 Ru2 Cl2 123.08(6) . .
C17 Ru2 Cl3 148.11(6) . .
C17 Ru2 Cl3 89.48(6) . 2_675
C17 Ru2 C16 38.26(8) . .
C17 Ru2 C18 38.41(8) . .
C17 Ru2 C19 68.79(8) . .
C17 Ru2 C20 81.36(8) . .
C17 Ru2 C21 68.76(8) . .
C18 Ru2 Cl2 161.46(6) . .
C18 Ru2 Cl3 110.93(6) . .
C18 Ru2 Cl3 93.17(6) . 2_675
C18 Ru2 C19 37.34(8) . .
C19 Ru2 Cl2 151.30(6) . .
C19 Ru2 Cl3 88.78(6) . .
C19 Ru2 Cl3 120.96(6) . 2_675
C20 Ru2 Cl2 113.87(7) . .
C20 Ru2 Cl3 159.22(7) . 2_675
C20 Ru2 Cl3 95.09(6) . .
C20 Ru2 C16 69.73(9) . .
C20 Ru2 C18 68.14(9) . .
C20 Ru2 C19 38.27(9) . .
C21 Ru2 Cl2 90.26(7) . .
C21 Ru2 Cl3 151.70(7) . 2_675
C21 Ru2 Cl3 125.14(7) . .
C21 Ru2 C16 38.75(9) . .
C21 Ru2 C18 81.03(8) . .
C21 Ru2 C19 68.96(9) . .
C21 Ru2 C20 38.00(9) . .
Ru2 Cl3 Ru2 97.121(18) 2_675 .
C17 C16 Ru2 69.97(12) . .
C17 C16 C21 116.8(2) . .
C17 C16 C22 122.0(2) . .
C21 C16 Ru2 69.81(12) . .
C21 C16 C22 121.2(2) . .
C22 C16 Ru2 129.44(15) . .
C16 C17 Ru2 71.77(12) . .
C16 C17 C18 121.8(2) . .
C18 C17 Ru2 72.03(12) . .
C17 C18 Ru2 69.55(12) . .
C19 C18 Ru2 72.42(13) . .
C19 C18 C17 120.9(2) . .
C18 C19 Ru2 70.24(12) . .
C18 C19 C20 118.0(2) . .
C18 C19 C25 120.1(2) . .
C20 C19 Ru2 69.08(13) . .
C20 C19 C25 121.8(2) . .
C25 C19 Ru2 129.16(16) . .
C19 C20 Ru2 72.65(12) . .
C21 C20 Ru2 70.56(13) . .
C21 C20 C19 120.9(2) . .
C16 C21 Ru2 71.44(12) . .
C20 C21 Ru2 71.44(13) . .
C20 C21 C16 121.6(2) . .
C16 C22 C23 114.2(2) . .
C16 C22 C24 108.7(2) . .
C23 C22 C24 111.2(2) . .

loop_
_geom_bond_atom_site_label_1
_geom_bond_atom_site_label_2
_geom_bond_distance
_geom_bond_site_symmetry_2
Ru1A Cl1A 2.4178(5) .
Ru1A O1A 2.0685(14) .
Ru1A N1A 2.1009(16) .
Ru1A C6A 2.201(2) .
Ru1A C7A 2.172(2) .
Ru1A C8A 2.196(2) .
Ru1A C9A 2.210(2) .
Ru1A C10A 2.200(2) .
Ru1A C11A 2.186(2) .
O1A C1A 1.286(3) .
N1A N1B 1.433(2) .
N1A C1B 1.306(3) .
C1A C2A 1.509(3) .
C1A N1B 1.307(3) .
C2A C3A 1.506(3) .
C3A C4A 1.525(3) .
C6A C7A 1.409(3) .
C6A C11A 1.433(3) .
C6A C12A 1.517(3) .
C7A C8A 1.420(3) .
C8A C9A 1.408(3) .
C9A C10A 1.427(3) .
C9A C15A 1.500(3) .
C10A C11A 1.401(3) .
C12A C13A 1.520(3) .
C12A C14A 1.528(3) .
Ru1B Cl1B 2.4109(5) .
Ru1B O1B 2.0637(14) .
Ru1B N1B 2.0948(17) .
Ru1B C6B 2.222(2) .
Ru1B C7B 2.203(2) .
Ru1B C8B 2.151(2) .
Ru1B C9B 2.172(2) .
Ru1B C10B 2.158(2) .
Ru1B C11B 2.1901(19) .
O1B C1B 1.290(2) .
C1B C2B 1.504(3) .
C2B C3B 1.508(3) .
C3B C4B 1.526(3) .
C6B C7B 1.412(3) .
C6B C11B 1.435(3) .
C6B C12B 1.516(3) .
C7B C8B 1.421(3) .
C8B C9B 1.409(3) .
C9B C10B 1.436(3) .
C9B C15B 1.504(3) .
C10B C11B 1.402(3) .
C12B C13B 1.528(3) .
C12B C14B 1.538(3) .
Ru2 Cl2 2.4087(5) .
Ru2 Cl3 2.4422(5) 2_675
Ru2 Cl3 2.4425(5) .
Ru2 C16 2.169(2) .
Ru2 C17 2.146(2) .
Ru2 C18 2.178(2) .
Ru2 C19 2.207(2) .
Ru2 C20 2.159(2) .
Ru2 C21 2.148(2) .
Cl3 Ru2 2.4422(5) 2_675
C16 C17 1.414(3) .
C16 C21 1.432(3) .
C16 C22 1.508(3) .
C17 C18 1.423(3) .
C18 C19 1.404(3) .
C19 C20 1.432(3) .
C19 C25 1.502(3) .
C20 C21 1.402(4) .
C22 C23 1.520(4) .
C22 C24 1.539(3) .

loop_
_geom_torsion_atom_site_label_1
_geom_torsion_atom_site_label_2
_geom_torsion_atom_site_label_3
_geom_torsion_atom_site_label_4
_geom_torsion
Ru1A O1A C1A C2A -177.21(15)
Ru1A O1A C1A N1B 3.3(3)
Ru1A N1A N1B C1A -3.7(2)
Ru1A N1A N1B Ru1B 171.33(7)
Ru1A N1A C1B O1B -175.85(14)
Ru1A N1A C1B C2B 0.2(3)
Ru1A C6A C7A C8A 54.74(17)
Ru1A C6A C11A C10A -53.47(18)
Ru1A C6A C12A C13A 48.2(3)
Ru1A C6A C12A C14A -78.8(2)
Ru1A C7A C8A C9A 52.70(18)
Ru1A C8A C9A C10A 54.70(17)
Ru1A C8A C9A C15A -123.3(2)
Ru1A C9A C10A C11A 53.10(17)
Ru1A C10A C11A C6A 53.28(17)
O1A C1A C2A C3A -17.4(3)
O1A C1A N1B N1A 0.3(3)
O1A C1A N1B Ru1B -173.32(15)
N1A C1B C2B C3B -168.4(2)
C1A C2A C3A C4A -179.2(2)
C2A C1A N1B N1A -179.18(18)
C2A C1A N1B Ru1B 7.2(3)
C6A C7A C8A Ru1A -54.89(17)
C6A C7A C8A C9A -2.2(3)
C7A C6A C11A Ru1A 54.24(16)
C7A C6A C11A C10A 0.8(3)
C7A C6A C12A C13A -40.7(3)
C7A C6A C12A C14A -167.65(19)
C7A C8A C9A Ru1A -51.91(17)
C7A C8A C9A C10A 2.8(3)
C7A C8A C9A C15A -175.23(19)
C8A C9A C10A Ru1A -54.76(17)
C8A C9A C10A C11A -1.7(3)
C9A C10A C11A Ru1A -53.39(17)
C9A C10A C11A C6A -0.1(3)
C11A C6A C7A Ru1A -54.38(16)
C11A C6A C7A C8A 0.4(3)
C11A C6A C12A C13A 138.2(2)
C11A C6A C12A C14A 11.2(3)
C12A C6A C7A Ru1A 124.52(19)
C12A C6A C7A C8A 179.26(19)
C12A C6A C11A Ru1A -124.66(19)
C12A C6A C11A C10A -178.13(19)
C15A C9A C10A Ru1A 123.26(19)
C15A C9A C10A C11A 176.4(2)
Ru1B O1B C1B N1A 8.2(2)
Ru1B O1B C1B C2B -167.97(14)
Ru1B C6B C7B C8B 50.70(17)
Ru1B C6B C11B C10B -52.64(17)
Ru1B C6B C12B C13B 77.9(2)
Ru1B C6B C12B C14B -157.13(15)
Ru1B C7B C8B C9B 54.70(18)
Ru1B C8B C9B C10B 54.33(16)
Ru1B C8B C9B C15B -120.31(19)
Ru1B C9B C10B C11B 53.69(18)
Ru1B C10B C11B C6B 53.68(17)
O1B C1B C2B C3B 7.9(3)
N1B N1A C1B O1B -3.7(3)
N1B N1A C1B C2B 172.36(17)
N1B C1A C2A C3A 162.1(2)
C1B N1A N1B C1A -177.53(17)
C1B N1A N1B Ru1B -2.5(2)
C1B C2B C3B C4B 177.6(2)
C6B C7B C8B Ru1B -52.10(18)
C6B C7B C8B C9B 2.6(3)
C7B C6B C11B Ru1B 53.72(16)
C7B C6B C11B C10B 1.1(3)
C7B C6B C12B C13B -13.7(3)
C7B C6B C12B C14B 111.3(2)
C7B C8B C9B Ru1B -55.22(18)
C7B C8B C9B C10B -0.9(3)
C7B C8B C9B C15B -175.53(19)
C8B C9B C10B Ru1B -54.35(16)
C8B C9B C10B C11B -0.7(3)
C9B C10B C11B Ru1B -53.12(18)
C9B C10B C11B C6B 0.6(3)
C11B C6B C7B Ru1B -53.32(16)
C11B C6B C7B C8B -2.6(3)
C11B C6B C12B C13B 164.92(19)
C11B C6B C12B C14B -70.1(2)
C12B C6B C7B Ru1B 125.29(19)
C12B C6B C7B C8B 175.99(19)
C12B C6B C11B Ru1B -124.95(18)
C12B C6B C11B C10B -177.58(19)
C15B C9B C10B Ru1B 120.2(2)
C15B C9B C10B C11B 173.94(19)
Ru2 C16 C17 C18 -54.12(18)
Ru2 C16 C21 C20 53.06(19)
Ru2 C16 C22 C23 -53.3(3)
Ru2 C16 C22 C24 -178.07(17)
Ru2 C17 C18 C19 -53.22(18)
Ru2 C18 C19 C20 -51.67(17)
Ru2 C18 C19 C25 124.6(2)
Ru2 C19 C20 C21 -53.60(19)
Ru2 C20 C21 C16 -53.06(18)
C16 C17 C18 Ru2 54.00(18)
C16 C17 C18 C19 0.8(3)
C17 C16 C21 Ru2 -53.51(17)
C17 C16 C21 C20 -0.4(3)
C17 C16 C22 C23 36.2(3)
C17 C16 C22 C24 -88.6(3)
C17 C18 C19 Ru2 51.93(18)
C17 C18 C19 C20 0.3(3)
C17 C18 C19 C25 176.5(2)
C18 C19 C20 Ru2 52.22(17)
C18 C19 C20 C21 -1.4(3)
C19 C20 C21 Ru2 54.56(18)
C19 C20 C21 C16 1.5(3)
C21 C16 C17 Ru2 53.43(17)
C21 C16 C17 C18 -0.7(3)
C21 C16 C22 C23 -141.9(2)
C21 C16 C22 C24 93.3(3)
C22 C16 C17 Ru2 -124.7(2)
C22 C16 C17 C18 -178.84(19)
C22 C16 C21 Ru2 124.66(19)
C22 C16 C21 C20 177.7(2)
C25 C19 C20 Ru2 -123.9(2)
C25 C19 C20 C21 -177.5(2)
